data_8105242
loop_
_publ_author_name
'Yang, Huanhuan'
'Shi, Fanyu'
'Xu, Qingqing'
'Wang, Jinghai'
'Xing, Ai-Ping'

_publ_section_title
;
 Crystal structure of
 (E)-2-((2-(pyrimidin-2-yl)hydrazono)methyl)quinolin-1-ium perchlorate --
 methanol (1/1), C15H16N5O5Cl
;
_journal_issue 3
_journal_name_full 'Zeitschrift f\"ur Kristallographie - New Crystal Structures'
_journal_page_first 635
_journal_page_last 637
_journal_paper_doi 10.1515/ncrs-2019-0873
_journal_volume 235
_journal_year 2020
_chemical_formula_moiety 'Cl O4, C H4 O, C14 H12 N5'
_chemical_formula_sum 'C15 H16 Cl N5 O5'
_chemical_formula_weight 381.78
_space_group_crystal_system monoclinic
_space_group_IT_number 14
_space_group_name_Hall '-P 2yn'
_space_group_name_H-M_alt 'P 1 21/n 1'
_atom_sites_solution_hydrogens mixed
_cell_angle_alpha 90
_cell_angle_beta 97.2301(12)
_cell_angle_gamma 90
_cell_formula_units_Z 4
_cell_length_a 7.37210(10)
_cell_length_b 13.30639(19)
_cell_length_c 17.1682(2)
_cell_measurement_reflns_used 4168
_cell_measurement_temperature 173.00(10)
_cell_measurement_theta_max 74.7190
_cell_measurement_theta_min 4.1970
_cell_volume 1670.74(4)
_computing_cell_refinement 'CrysAlisPro 1.171.40.53 (Rigaku OD, 2019) [1]'
_computing_data_collection 'CrysAlisPro 1.171.40.53 (Rigaku OD, 2019) [1]'
_computing_data_reduction 'CrysAlisPro 1.171.40.53 (Rigaku OD, 2019) [1]'
_computing_molecular_graphics 'Olex2 (Dolomanov et al., 2009) [2]'
_computing_publication_material 'Olex2 (Dolomanov et al., 2009) [2]'
_computing_structure_refinement 'ShelXL (Sheldrick, 2015) [3]'
_computing_structure_solution 'ShelXT-2015 [4]'
_diffrn_ambient_environment N~2~
_diffrn_ambient_temperature 173.00(10)
_diffrn_detector 'CCD plate'
_diffrn_detector_area_resol_mean 5.2137
_diffrn_detector_type AtlasS2
_diffrn_measured_fraction_theta_full 1.000
_diffrn_measured_fraction_theta_max 0.964
_diffrn_measurement_details
;
List of Runs (angles in degrees, time in seconds):

  # Type    Start    End  Width  t~exp~   \w     \q     \k     \f   Frames
--------------------------------------------------------------------------
  1  \w    -77.00  38.00   1.00    1.00    --  -40.81  19.00  90.00  115
  2  \w     67.00  93.00   1.00    1.00    --   40.81-125.00-150.00   26
  3  \w     72.00 113.00   1.00    1.00    --   40.81 165.00-109.00   41
  4  \w      1.00  53.00   1.00    1.00    --   40.81 -99.00-150.00   52
  5  \w     35.00  74.00   1.00    1.00    --  107.77-125.00 -90.00   39
  6  \w     78.00 134.00   1.00    1.00    --  107.77 -45.00-180.00   56
  7  \w     99.00 124.00   1.00    1.00    --  107.77 125.00  30.00   25
  8  \w     36.00 104.00   1.00    1.00    --  107.77 -95.00-180.00   68
  9  \w     98.00 145.00   1.00    1.00    --  107.77 118.00-166.00   47
 10  \w     29.00  60.00   1.00    1.00    --  107.77 -95.00 150.00   31
 11  \w     55.00 112.00   1.00    1.00    --  107.77-125.00  90.00   57
 12  \w     37.00 136.00   1.00    1.00    --  107.77 -30.00 -90.00   99
;
_diffrn_measurement_device 'four-circle diffractometer'
_diffrn_measurement_device_type 'SuperNova, Dual, Cu at home/near, AtlasS2'
_diffrn_measurement_method '\w scans'
_diffrn_orient_matrix_type 'CrysAlisPro convention (1999,Acta A55,543-557)'
_diffrn_orient_matrix_UB_11 -0.0046451000
_diffrn_orient_matrix_UB_12 0.0996887000
_diffrn_orient_matrix_UB_13 -0.0459566000
_diffrn_orient_matrix_UB_21 -0.0649531000
_diffrn_orient_matrix_UB_22 -0.0567255000
_diffrn_orient_matrix_UB_23 -0.0766561000
_diffrn_orient_matrix_UB_31 -0.2002401000
_diffrn_orient_matrix_UB_32 0.0160391000
_diffrn_orient_matrix_UB_33 0.0139573000
_diffrn_radiation_monochromator mirror
_diffrn_radiation_probe x-ray
_diffrn_radiation_type CuK\a
_diffrn_radiation_wavelength 1.54184
_diffrn_reflns_av_R_equivalents 0.0182
_diffrn_reflns_av_unetI/netI 0.0268
_diffrn_reflns_Laue_measured_fraction_full 1.000
_diffrn_reflns_Laue_measured_fraction_max 0.964
_diffrn_reflns_limit_h_max 3
_diffrn_reflns_limit_h_min -9
_diffrn_reflns_limit_k_max 16
_diffrn_reflns_limit_k_min -15
_diffrn_reflns_limit_l_max 21
_diffrn_reflns_limit_l_min -21
_diffrn_reflns_number 6479
_diffrn_reflns_point_group_measured_fraction_full 1.000
_diffrn_reflns_point_group_measured_fraction_max 0.964
_diffrn_reflns_theta_full 67.684
_diffrn_reflns_theta_max 74.821
_diffrn_reflns_theta_min 4.216
_diffrn_source 'micro-focus sealed X-ray tube'
_diffrn_source_type 'SuperNova (Cu) X-ray Source'
_exptl_absorpt_coefficient_mu 2.390
_exptl_absorpt_correction_T_max 1.00000
_exptl_absorpt_correction_T_min 0.80075
_exptl_absorpt_correction_type multi-scan
_exptl_absorpt_process_details
;
CrysAlisPro 1.171.40.53 (Rigaku Oxford Diffraction, 2019)
Empirical absorption correction using spherical harmonics,
 implemented in SCALE3 ABSPACK scaling algorithm.
;
_exptl_crystal_colour 'pale yellow'
_exptl_crystal_density_diffrn 1.518
_exptl_crystal_description cube
_exptl_crystal_F_000 792
_exptl_crystal_size_max 0.2
_exptl_crystal_size_mid 0.1
_exptl_crystal_size_min 0.1
_refine_diff_density_max 0.221
_refine_diff_density_min -0.477
_refine_diff_density_rms 0.058
_refine_ls_extinction_coef .
_refine_ls_extinction_method none
_refine_ls_goodness_of_fit_ref 1.042
_refine_ls_hydrogen_treatment mixed
_refine_ls_matrix_type full
_refine_ls_number_parameters 241
_refine_ls_number_reflns 3313
_refine_ls_number_restraints 0
_refine_ls_restrained_S_all 1.042
_refine_ls_R_factor_all 0.0388
_refine_ls_R_factor_gt 0.0357
_refine_ls_shift/su_max 0.001
_refine_ls_shift/su_mean 0.000
_refine_ls_structure_factor_coef Fsqd
_refine_ls_weighting_details 'w=1/[\s^2^(Fo^2^)+(0.0598P)^2^+0.4928P] where P=(Fo^2^+2Fc^2^)/3'
_refine_ls_weighting_scheme calc
_refine_ls_wR_factor_gt 0.0996
_refine_ls_wR_factor_ref 0.1023
_reflns_Friedel_coverage 0.000
_reflns_Friedel_fraction_full .
_reflns_Friedel_fraction_max .
_reflns_number_gt 3022
_reflns_number_total 3313
_reflns_threshold_expression 'I > 2\s(I)'
_cod_data_source_file suppl_ncrs-2019-0873_suppl.cif
_cod_data_source_block 1
_cod_database_code 8105242
_chemical_oxdiff_formula 'C H N O Cl'
_shelx_space_group_comment
;
The symmetry employed for this shelxl refinement is uniquely defined
by the following loop, which should always be used as a source of
symmetry information in preference to the above space-group names.
They are only intended as comments.
;
_reflns_odcompleteness_completeness 99.94
_reflns_odcompleteness_iscentric 1
_reflns_odcompleteness_theta 67.79
_olex2_refinement_description
;
1. Fixed Uiso
 At 1.2 times of:
  All C(H) groups, All N(H) groups
 At 1.5 times of:
  All C(H,H,H) groups, All O(H) groups
2.a Aromatic/amide H refined with riding coordinates:
 N3(H3), C1(H1), C2(H2), C3(H3A), C5(H5A), C7(H7), C8(H8), C10(H10), C11(H11),
 C12(H12), C13(H13)
2.b Idealised Me refined as rotating group:
 C15(H15A,H15B,H15C)
2.c Idealised tetrahedral OH refined as rotating group:
 O5(H5B)
;

loop_
_space_group_symop_operation_xyz
'x, y, z'
'-x+1/2, y+1/2, -z+1/2'
'-x, -y, -z'
'x-1/2, -y-1/2, z-1/2'

loop_
_atom_site_label
_atom_site_type_symbol
_atom_site_fract_x
_atom_site_fract_y
_atom_site_fract_z
_atom_site_U_iso_or_equiv
_atom_site_adp_type
_atom_site_occupancy
_atom_site_site_symmetry_order
_atom_site_calc_flag
_atom_site_refinement_flags_posn
_atom_site_refinement_flags_adp
_atom_site_refinement_flags_occupancy
_atom_site_disorder_assembly
_atom_site_disorder_group
Cl1 Cl 0.57731(5) 0.53745(3) 0.84240(2) 0.02563(13) Uani 1 1 d . . . . .
O1 O 0.6532(2) 0.47832(11) 0.90768(8) 0.0467(4) Uani 1 1 d . . . . .
O2 O 0.52243(19) 0.47407(10) 0.77588(7) 0.0424(3) Uani 1 1 d . . . . .
O3 O 0.42113(18) 0.59200(10) 0.86131(9) 0.0456(3) Uani 1 1 d . . . . .
O4 O 0.71333(17) 0.60872(10) 0.82253(7) 0.0364(3) Uani 1 1 d . . . . .
O5 O 0.59300(17) 0.64623(9) 0.43948(6) 0.0330(3) Uani 1 1 d . . . . .
H5B H 0.5737 0.6835 0.4756 0.049 Uiso 1 1 calc GR . . . .
C15 C 0.5755(3) 0.70157(14) 0.36811(9) 0.0355(4) Uani 1 1 d . . . . .
H15A H 0.6251 0.6631 0.3285 0.053 Uiso 1 1 calc GR . . . .
H15B H 0.6408 0.7639 0.3762 0.053 Uiso 1 1 calc GR . . . .
H15C H 0.4486 0.7151 0.3515 0.053 Uiso 1 1 calc GR . . . .
N1 N 0.51510(17) 0.78806(10) 0.55241(7) 0.0258(3) Uani 1 1 d . . . . .
N2 N 0.51253(19) 0.84204(11) 0.68570(8) 0.0297(3) Uani 1 1 d . . . . .
N3 N 0.63795(17) 0.69064(10) 0.65879(7) 0.0257(3) Uani 1 1 d . . . . .
H3 H 0.6661 0.6823 0.7085 0.031 Uiso 1 1 calc R . . . .
N4 N 0.67750(16) 0.61947(10) 0.60863(7) 0.0234(3) Uani 1 1 d . . . . .
N5 N 0.76895(16) 0.47665(9) 0.50539(7) 0.0209(3) Uani 1 1 d . . . . .
C1 C 0.4247(2) 0.87224(12) 0.52842(9) 0.0290(3) Uani 1 1 d . . . . .
H1 H 0.3954 0.8830 0.4748 0.035 Uiso 1 1 calc R . . . .
C2 C 0.3733(2) 0.94339(13) 0.57962(10) 0.0317(4) Uani 1 1 d . . . . .
H2 H 0.3087 1.0008 0.5621 0.038 Uiso 1 1 calc R . . . .
C3 C 0.4233(2) 0.92465(13) 0.65863(10) 0.0325(4) Uani 1 1 d . . . . .
H3A H 0.3932 0.9720 0.6947 0.039 Uiso 1 1 calc R . . . .
C4 C 0.5517(2) 0.77768(12) 0.63038(9) 0.0242(3) Uani 1 1 d . . . . .
C5 C 0.7544(2) 0.53839(12) 0.63682(9) 0.0252(3) Uani 1 1 d . . . . .
H5A H 0.7777 0.5287 0.6908 0.030 Uiso 1 1 calc R . . . .
C6 C 0.80431(19) 0.46239(11) 0.58312(9) 0.0231(3) Uani 1 1 d . . . . .
C7 C 0.8932(2) 0.37398(12) 0.61188(9) 0.0274(3) Uani 1 1 d . . . . .
H7 H 0.9169 0.3631 0.6657 0.033 Uiso 1 1 calc R . . . .
C8 C 0.9446(2) 0.30409(12) 0.56066(10) 0.0286(3) Uani 1 1 d . . . . .
H8 H 1.0043 0.2459 0.5799 0.034 Uiso 1 1 calc R . . . .
C9 C 0.90804(19) 0.31946(11) 0.47871(9) 0.0251(3) Uani 1 1 d . . . . .
C10 C 0.9560(2) 0.24869(12) 0.42337(10) 0.0309(3) Uani 1 1 d . . . . .
H10 H 1.0182 0.1903 0.4403 0.037 Uiso 1 1 calc R . . . .
C11 C 0.9109(2) 0.26629(13) 0.34499(10) 0.0336(4) Uani 1 1 d . . . . .
H11 H 0.9420 0.2195 0.3087 0.040 Uiso 1 1 calc R . . . .
C12 C 0.8175(2) 0.35476(13) 0.31860(9) 0.0316(4) Uani 1 1 d . . . . .
H12 H 0.7874 0.3653 0.2650 0.038 Uiso 1 1 calc R . . . .
C13 C 0.7702(2) 0.42562(12) 0.37040(9) 0.0267(3) Uani 1 1 d . . . . .
H13 H 0.7097 0.4841 0.3524 0.032 Uiso 1 1 calc R . . . .
C14 C 0.81479(19) 0.40814(11) 0.45139(9) 0.0221(3) Uani 1 1 d . . . . .
H5 H 0.718(3) 0.5315(16) 0.4874(13) 0.041(6) Uiso 1 1 d . . . . .

loop_
_atom_site_aniso_label
_atom_site_aniso_U_11
_atom_site_aniso_U_22
_atom_site_aniso_U_33
_atom_site_aniso_U_23
_atom_site_aniso_U_13
_atom_site_aniso_U_12
Cl1 0.0323(2) 0.0233(2) 0.02041(19) 0.00027(12) 0.00016(14) -0.00530(13)
O1 0.0561(8) 0.0452(8) 0.0351(7) 0.0183(6) -0.0090(6) -0.0095(6)
O2 0.0569(8) 0.0391(7) 0.0303(7) -0.0122(5) 0.0017(6) -0.0124(6)
O3 0.0400(7) 0.0352(7) 0.0628(9) -0.0113(6) 0.0111(6) -0.0027(6)
O4 0.0414(6) 0.0386(7) 0.0286(6) 0.0047(5) 0.0027(5) -0.0154(5)
O5 0.0514(7) 0.0274(6) 0.0193(5) 0.0013(4) 0.0015(5) 0.0104(5)
C15 0.0470(10) 0.0349(9) 0.0237(8) 0.0058(7) 0.0012(7) 0.0045(8)
N1 0.0296(6) 0.0251(7) 0.0223(6) -0.0001(5) 0.0025(5) 0.0002(5)
N2 0.0340(7) 0.0292(7) 0.0260(6) -0.0045(6) 0.0047(5) 0.0010(6)
N3 0.0312(6) 0.0284(7) 0.0173(5) -0.0006(5) 0.0023(5) 0.0032(5)
N4 0.0248(6) 0.0248(6) 0.0208(6) -0.0009(5) 0.0034(5) -0.0008(5)
N5 0.0224(6) 0.0188(6) 0.0211(6) 0.0026(5) 0.0011(5) -0.0004(5)
C1 0.0310(8) 0.0268(8) 0.0285(8) 0.0031(6) 0.0010(6) 0.0002(6)
C2 0.0336(8) 0.0235(8) 0.0379(9) 0.0019(7) 0.0043(7) 0.0021(6)
C3 0.0359(9) 0.0272(8) 0.0352(9) -0.0069(7) 0.0072(7) 0.0007(6)
C4 0.0241(7) 0.0262(8) 0.0224(7) -0.0011(6) 0.0029(5) -0.0029(6)
C5 0.0277(7) 0.0289(8) 0.0190(7) 0.0031(6) 0.0032(6) -0.0005(6)
C6 0.0223(7) 0.0245(7) 0.0225(7) 0.0035(6) 0.0024(5) -0.0026(5)
C7 0.0291(7) 0.0270(8) 0.0250(7) 0.0072(6) -0.0003(6) -0.0014(6)
C8 0.0262(7) 0.0228(7) 0.0358(8) 0.0070(6) 0.0005(6) 0.0009(6)
C9 0.0226(7) 0.0204(7) 0.0318(8) 0.0007(6) 0.0020(6) -0.0030(6)
C10 0.0296(8) 0.0219(8) 0.0411(9) -0.0035(7) 0.0042(6) 0.0003(6)
C11 0.0349(8) 0.0293(8) 0.0376(9) -0.0121(7) 0.0086(7) -0.0051(7)
C12 0.0342(8) 0.0343(9) 0.0262(8) -0.0051(7) 0.0031(6) -0.0060(7)
C13 0.0276(7) 0.0253(8) 0.0264(7) 0.0006(6) 0.0006(6) -0.0033(6)
C14 0.0206(7) 0.0204(7) 0.0251(7) -0.0005(6) 0.0020(5) -0.0036(5)

loop_
_atom_type_symbol
_atom_type_description
_atom_type_scat_dispersion_real
_atom_type_scat_dispersion_imag
_atom_type_scat_source
C C 0.0181 0.0091 'International Tables Vol C Tables 4.2.6.8 and 6.1.1.4'
H H 0.0000 0.0000 'International Tables Vol C Tables 4.2.6.8 and 6.1.1.4'
Cl Cl 0.3639 0.7018 'International Tables Vol C Tables 4.2.6.8 and 6.1.1.4'
N N 0.0311 0.0180 'International Tables Vol C Tables 4.2.6.8 and 6.1.1.4'
O O 0.0492 0.0322 'International Tables Vol C Tables 4.2.6.8 and 6.1.1.4'

loop_
_geom_angle_atom_site_label_1
_geom_angle_atom_site_label_2
_geom_angle_atom_site_label_3
_geom_angle
_geom_angle_site_symmetry_1
_geom_angle_site_symmetry_3
O1 Cl1 O2 110.17(9) . .
O1 Cl1 O3 110.42(9) . .
O1 Cl1 O4 109.32(8) . .
O2 Cl1 O4 109.30(7) . .
O3 Cl1 O2 108.89(8) . .
O3 Cl1 O4 108.72(8) . .
C15 O5 H5B 109.5 . .
O5 C15 H15A 109.5 . .
O5 C15 H15B 109.5 . .
O5 C15 H15C 109.5 . .
H15A C15 H15B 109.5 . .
H15A C15 H15C 109.5 . .
H15B C15 H15C 109.5 . .
C4 N1 C1 115.02(14) . .
C3 N2 C4 114.93(14) . .
N4 N3 H3 120.2 . .
N4 N3 C4 119.66(12) . .
C4 N3 H3 120.2 . .
C5 N4 N3 118.29(12) . .
C6 N5 C14 123.01(13) . .
C6 N5 H5 120.0(15) . .
C14 N5 H5 117.0(15) . .
N1 C1 H1 118.5 . .
N1 C1 C2 122.96(15) . .
C2 C1 H1 118.5 . .
C1 C2 H2 121.9 . .
C1 C2 C3 116.20(15) . .
C3 C2 H2 121.9 . .
N2 C3 C2 123.30(15) . .
N2 C3 H3A 118.4 . .
C2 C3 H3A 118.4 . .
N1 C4 N3 117.76(13) . .
N2 C4 N1 127.56(14) . .
N2 C4 N3 114.67(13) . .
N4 C5 H5A 120.6 . .
N4 C5 C6 118.85(13) . .
C6 C5 H5A 120.6 . .
N5 C6 C5 120.15(13) . .
N5 C6 C7 119.45(14) . .
C7 C6 C5 120.39(14) . .
C6 C7 H7 120.0 . .
C8 C7 C6 119.91(14) . .
C8 C7 H7 120.0 . .
C7 C8 H8 119.7 . .
C7 C8 C9 120.56(14) . .
C9 C8 H8 119.7 . .
C8 C9 C14 118.31(14) . .
C10 C9 C8 122.68(15) . .
C10 C9 C14 118.99(14) . .
C9 C10 H10 120.1 . .
C11 C10 C9 119.84(15) . .
C11 C10 H10 120.1 . .
C10 C11 H11 119.7 . .
C10 C11 C12 120.59(15) . .
C12 C11 H11 119.7 . .
C11 C12 H12 119.3 . .
C13 C12 C11 121.31(15) . .
C13 C12 H12 119.3 . .
C12 C13 H13 120.7 . .
C12 C13 C14 118.70(15) . .
C14 C13 H13 120.7 . .
N5 C14 C9 118.72(13) . .
N5 C14 C13 120.71(14) . .
C13 C14 C9 120.57(14) . .

loop_
_geom_bond_atom_site_label_1
_geom_bond_atom_site_label_2
_geom_bond_distance
_geom_bond_site_symmetry_2
Cl1 O1 1.4250(13) .
Cl1 O2 1.4362(12) .
Cl1 O3 1.4325(14) .
Cl1 O4 1.4517(12) .
O5 H5B 0.8200 .
O5 C15 1.4214(19) .
C15 H15A 0.9600 .
C15 H15B 0.9600 .
C15 H15C 0.9600 .
N1 C1 1.341(2) .
N1 C4 1.3390(19) .
N2 C3 1.334(2) .
N2 C4 1.337(2) .
N3 H3 0.8600 .
N3 N4 1.3368(18) .
N3 C4 1.380(2) .
N4 C5 1.285(2) .
N5 C6 1.3407(19) .
N5 C14 1.3725(19) .
N5 H5 0.86(2) .
C1 H1 0.9300 .
C1 C2 1.377(2) .
C2 H2 0.9300 .
C2 C3 1.383(2) .
C3 H3A 0.9300 .
C5 H5A 0.9300 .
C5 C6 1.447(2) .
C6 C7 1.406(2) .
C7 H7 0.9300 .
C7 C8 1.366(2) .
C8 H8 0.9300 .
C8 C9 1.414(2) .
C9 C10 1.414(2) .
C9 C14 1.416(2) .
C10 H10 0.9300 .
C10 C11 1.365(2) .
C11 H11 0.9300 .
C11 C12 1.409(2) .
C12 H12 0.9300 .
C12 C13 1.371(2) .
C13 H13 0.9300 .
C13 C14 1.407(2) .

loop_
_geom_torsion_atom_site_label_1
_geom_torsion_atom_site_label_2
_geom_torsion_atom_site_label_3
_geom_torsion_atom_site_label_4
_geom_torsion
_geom_torsion_site_symmetry_1
_geom_torsion_site_symmetry_2
_geom_torsion_site_symmetry_3
_geom_torsion_site_symmetry_4
N1 C1 C2 C3 1.2(2) . . . .
N3 N4 C5 C6 -177.67(13) . . . .
N4 N3 C4 N1 -1.7(2) . . . .
N4 N3 C4 N2 177.61(13) . . . .
N4 C5 C6 N5 -0.5(2) . . . .
N4 C5 C6 C7 178.26(13) . . . .
N5 C6 C7 C8 0.8(2) . . . .
C1 N1 C4 N2 -1.7(2) . . . .
C1 N1 C4 N3 177.44(13) . . . .
C1 C2 C3 N2 -1.5(2) . . . .
C3 N2 C4 N1 1.5(2) . . . .
C3 N2 C4 N3 -177.70(13) . . . .
C4 N1 C1 C2 0.2(2) . . . .
C4 N2 C3 C2 0.2(2) . . . .
C4 N3 N4 C5 -178.61(13) . . . .
C5 C6 C7 C8 -178.01(14) . . . .
C6 N5 C14 C9 -1.7(2) . . . .
C6 N5 C14 C13 178.30(13) . . . .
C6 C7 C8 C9 -0.5(2) . . . .
C7 C8 C9 C10 -178.99(15) . . . .
C7 C8 C9 C14 -0.9(2) . . . .
C8 C9 C10 C11 177.59(15) . . . .
C8 C9 C14 N5 2.0(2) . . . .
C8 C9 C14 C13 -178.09(14) . . . .
C9 C10 C11 C12 0.3(2) . . . .
C10 C9 C14 N5 -179.86(13) . . . .
C10 C9 C14 C13 0.1(2) . . . .
C10 C11 C12 C13 0.3(2) . . . .
C11 C12 C13 C14 -0.7(2) . . . .
C12 C13 C14 N5 -179.54(14) . . . .
C12 C13 C14 C9 0.5(2) . . . .
C14 N5 C6 C5 179.16(13) . . . .
C14 N5 C6 C7 0.4(2) . . . .
C14 C9 C10 C11 -0.5(2) . . . .
